data_4129202
loop_
_publ_author_name
'Yang, Qi-Liang'
'Xing, Yi-Kang'
'Wang, Xiang-Yang'
'Ma, Hong-Xing'
'Weng, Xin-Jun'
'Yang, Xiang'
'Guo, Hai-Ming'
'Mei, Tian-Sheng'

_publ_section_title
;
 Electrochemistry-Enabled Ir-Catalyzed Vinylic C-H Functionalization.
;
_journal_name_full 'Journal of the American Chemical Society'
_journal_paper_doi 10.1021/jacs.9b11915
_journal_year 2019
_chemical_formula_sum 'C18 H14 O3'
_chemical_formula_weight 278.29
_space_group_crystal_system monoclinic
_space_group_IT_number 14
_space_group_name_Hall '-P 2ybc'
_space_group_name_H-M_alt 'P 1 21/c 1'
_atom_sites_solution_hydrogens geom
_audit_creation_method SHELXL-2013
_cell_angle_alpha 90
_cell_angle_beta 95.4290(10)
_cell_angle_gamma 90
_cell_formula_units_Z 4
_cell_length_a 7.5725(3)
_cell_length_b 26.0736(11)
_cell_length_c 7.1934(3)
_cell_measurement_reflns_used 6401
_cell_measurement_temperature 293(2)
_cell_measurement_theta_max 54.951
_cell_measurement_theta_min 5.625
_cell_volume 1413.91(10)
_computing_cell_refinement 'Bruker SAINT'
_computing_data_collection 'Bruker APEX2'
_computing_data_reduction 'Bruker SAINT'
_computing_molecular_graphics 'Bruker SHELXTL'
_computing_publication_material 'Bruker SHELXTL'
_computing_structure_refinement 'SHELXL-2013 (Sheldrick, 2013)'
_computing_structure_solution 'SHELXS-97 (Sheldrick 2008)'
_diffrn_ambient_temperature 293(2)
_diffrn_measured_fraction_theta_full 0.995
_diffrn_measured_fraction_theta_max 0.995
_diffrn_measurement_device_type 'Bruker APEX-II CCD'
_diffrn_measurement_method '\f and \w scans'
_diffrn_radiation_type MoK\a
_diffrn_radiation_wavelength 0.71073
_diffrn_reflns_av_R_equivalents 0.0381
_diffrn_reflns_av_unetI/netI 0.0281
_diffrn_reflns_Laue_measured_fraction_full 0.995
_diffrn_reflns_Laue_measured_fraction_max 0.995
_diffrn_reflns_limit_h_max 9
_diffrn_reflns_limit_h_min -8
_diffrn_reflns_limit_k_max 31
_diffrn_reflns_limit_k_min -32
_diffrn_reflns_limit_l_max 8
_diffrn_reflns_limit_l_min -8
_diffrn_reflns_number 14171
_diffrn_reflns_point_group_measured_fraction_full 0.995
_diffrn_reflns_point_group_measured_fraction_max 0.995
_diffrn_reflns_theta_full 25.242
_diffrn_reflns_theta_max 25.999
_diffrn_reflns_theta_min 2.702
_exptl_absorpt_coefficient_mu 0.089
_exptl_absorpt_correction_T_max 0.7456
_exptl_absorpt_correction_T_min 0.6286
_exptl_absorpt_correction_type multi-scan
_exptl_absorpt_process_details sadabs
_exptl_crystal_colour colorless
_exptl_crystal_density_diffrn 1.307
_exptl_crystal_description prismatic
_exptl_crystal_F_000 584
_exptl_crystal_size_max 0.170
_exptl_crystal_size_mid 0.140
_exptl_crystal_size_min 0.100
_refine_diff_density_max 0.171
_refine_diff_density_min -0.141
_refine_diff_density_rms 0.028
_refine_ls_extinction_coef 0.020(6)
_refine_ls_extinction_expression Fc^*^=kFc[1+0.001xFc^2^\l^3^/sin(2\q)]^-1/4^
_refine_ls_extinction_method SHELXL
_refine_ls_goodness_of_fit_ref 1.038
_refine_ls_hydrogen_treatment constr
_refine_ls_matrix_type full
_refine_ls_number_parameters 192
_refine_ls_number_reflns 2777
_refine_ls_number_restraints 0
_refine_ls_restrained_S_all 1.038
_refine_ls_R_factor_all 0.0500
_refine_ls_R_factor_gt 0.0379
_refine_ls_shift/su_max 0.001
_refine_ls_shift/su_mean 0.000
_refine_ls_structure_factor_coef Fsqd
_refine_ls_weighting_details 'w=1/[\s^2^(Fo^2^)+(0.0537P)^2^+0.2023P] where P=(Fo^2^+2Fc^2^)/3'
_refine_ls_weighting_scheme calc
_refine_ls_wR_factor_gt 0.0979
_refine_ls_wR_factor_ref 0.1076
_reflns_Friedel_coverage 0.000
_reflns_number_gt 2238
_reflns_number_total 2777
_reflns_threshold_expression 'I > 2\s(I)'
_cod_data_source_file ja9b11915_si_006.cif
_cod_data_source_block d8v19701
_cod_original_sg_symbol_H-M 'P 21/c'
_cod_database_code 4129202
_shelx_space_group_comment
; 
The symmetry employed for this shelxl refinement is uniquely defined 
by the following loop, which should always be used as a source of 
symmetry information in preference to the above space-group names. 
They are only intended as comments. 
;
_shelx_estimated_absorpt_t_min 0.985
_shelx_estimated_absorpt_t_max 0.991
_shelxl_version_number 2013-4

loop_
_space_group_symop_operation_xyz
'x, y, z'
'-x, y+1/2, -z+1/2'
'-x, -y, -z'
'x, -y-1/2, z-1/2'

loop_
_atom_site_label
_atom_site_type_symbol
_atom_site_fract_x
_atom_site_fract_y
_atom_site_fract_z
_atom_site_U_iso_or_equiv
_atom_site_adp_type
_atom_site_occupancy
_atom_site_site_symmetry_order
_atom_site_calc_flag
_atom_site_refinement_flags_posn
_atom_site_refinement_flags_adp
O1 O 0.30968(14) 0.46020(4) 1.03579(12) 0.0512(3) Uani 1 1 d . .
O2 O 0.26822(12) 0.52881(3) 0.86283(11) 0.0402(3) Uani 1 1 d . .
O3 O 0.07784(13) 0.51866(4) 0.22965(13) 0.0489(3) Uani 1 1 d . .
H3 H 0.1400 0.5002 0.1703 0.073 Uiso 1 1 calc R U
C1 C 0.29890(17) 0.47727(5) 0.87803(17) 0.0384(3) Uani 1 1 d . .
C2 C 0.31519(16) 0.44940(5) 0.70639(17) 0.0374(3) Uani 1 1 d . .
C3 C 0.28750(17) 0.47562(5) 0.54326(17) 0.0397(3) Uani 1 1 d . .
H3A H 0.3003 0.4582 0.4325 0.048 Uiso 1 1 calc R U
C4 C 0.23986(17) 0.52845(5) 0.53320(17) 0.0378(3) Uani 1 1 d . .
C5 C 0.23205(16) 0.55375(5) 0.69594(17) 0.0379(3) Uani 1 1 d . .
C6 C 0.17996(18) 0.60726(5) 0.72640(19) 0.0432(3) Uani 1 1 d . .
C7 C 0.2432(2) 0.64714(5) 0.6226(2) 0.0550(4) Uani 1 1 d . .
H7 H 0.3234 0.6404 0.5355 0.066 Uiso 1 1 calc R U
C8 C 0.1867(3) 0.69671(6) 0.6491(3) 0.0719(5) Uani 1 1 d . .
H8 H 0.2292 0.7233 0.5795 0.086 Uiso 1 1 calc R U
C9 C 0.0683(3) 0.70717(7) 0.7773(3) 0.0798(6) Uani 1 1 d . .
H9 H 0.0290 0.7406 0.7925 0.096 Uiso 1 1 calc R U
C10 C 0.0077(3) 0.66800(7) 0.8836(3) 0.0728(5) Uani 1 1 d . .
H10 H -0.0715 0.6751 0.9714 0.087 Uiso 1 1 calc R U
C11 C 0.0642(2) 0.61834(6) 0.8601(2) 0.0548(4) Uani 1 1 d . .
H11 H 0.0249 0.5922 0.9338 0.066 Uiso 1 1 calc R U
C12 C 0.35195(17) 0.39350(5) 0.71543(18) 0.0402(3) Uani 1 1 d . .
C13 C 0.46528(19) 0.37209(5) 0.8574(2) 0.0481(4) Uani 1 1 d . .
H13 H 0.5166 0.3929 0.9526 0.058 Uiso 1 1 calc R U
C14 C 0.5027(2) 0.32044(6) 0.8590(2) 0.0597(4) Uani 1 1 d . .
H14 H 0.5802 0.3068 0.9543 0.072 Uiso 1 1 calc R U
C15 C 0.4264(2) 0.28879(6) 0.7209(3) 0.0646(5) Uani 1 1 d . .
H15 H 0.4520 0.2539 0.7225 0.077 Uiso 1 1 calc R U
C16 C 0.3122(2) 0.30926(6) 0.5809(3) 0.0647(5) Uani 1 1 d . .
H16 H 0.2599 0.2881 0.4874 0.078 Uiso 1 1 calc R U
C17 C 0.2744(2) 0.36110(6) 0.5776(2) 0.0532(4) Uani 1 1 d . .
H17 H 0.1963 0.3744 0.4823 0.064 Uiso 1 1 calc R U
C18 C 0.18648(19) 0.55194(5) 0.34396(18) 0.0450(3) Uani 1 1 d . .
H18A H 0.1234 0.5838 0.3602 0.054 Uiso 1 1 calc R U
H18B H 0.2922 0.5599 0.2832 0.054 Uiso 1 1 calc R U

loop_
_atom_site_aniso_label
_atom_site_aniso_U_11
_atom_site_aniso_U_22
_atom_site_aniso_U_33
_atom_site_aniso_U_23
_atom_site_aniso_U_13
_atom_site_aniso_U_12
O1 0.0663(7) 0.0533(6) 0.0340(5) 0.0036(4) 0.0042(4) 0.0125(5)
O2 0.0461(5) 0.0391(5) 0.0346(5) -0.0025(4) 0.0000(4) 0.0010(4)
O3 0.0455(5) 0.0630(7) 0.0382(5) -0.0045(4) 0.0042(4) -0.0024(5)
C1 0.0364(7) 0.0405(7) 0.0378(7) -0.0001(5) 0.0007(5) 0.0025(5)
C2 0.0327(6) 0.0414(7) 0.0381(7) -0.0019(5) 0.0026(5) 0.0018(5)
C3 0.0392(7) 0.0456(8) 0.0345(6) -0.0029(5) 0.0052(5) 0.0019(6)
C4 0.0351(7) 0.0418(7) 0.0369(7) 0.0019(5) 0.0052(5) -0.0019(5)
C5 0.0349(7) 0.0394(7) 0.0390(7) 0.0031(5) 0.0011(5) -0.0037(5)
C6 0.0457(8) 0.0382(7) 0.0436(7) -0.0036(6) -0.0067(6) -0.0022(6)
C7 0.0599(9) 0.0429(8) 0.0600(9) 0.0038(7) -0.0063(7) -0.0098(7)
C8 0.0878(13) 0.0406(9) 0.0807(12) 0.0063(8) -0.0273(11) -0.0105(9)
C9 0.0943(14) 0.0438(10) 0.0927(14) -0.0190(10) -0.0356(12) 0.0165(9)
C10 0.0791(13) 0.0630(11) 0.0734(11) -0.0222(9) -0.0079(10) 0.0190(9)
C11 0.0607(10) 0.0501(9) 0.0526(8) -0.0079(7) 0.0006(7) 0.0049(7)
C12 0.0377(7) 0.0418(7) 0.0412(7) -0.0010(5) 0.0049(5) 0.0032(6)
C13 0.0520(8) 0.0449(8) 0.0461(8) 0.0006(6) -0.0015(6) 0.0036(6)
C14 0.0663(10) 0.0505(9) 0.0604(9) 0.0085(7) -0.0031(8) 0.0122(8)
C15 0.0729(11) 0.0404(8) 0.0800(12) 0.0011(8) 0.0049(9) 0.0090(8)
C16 0.0667(11) 0.0490(9) 0.0761(11) -0.0176(8) -0.0065(9) 0.0011(8)
C17 0.0524(8) 0.0489(8) 0.0556(9) -0.0067(7) -0.0086(7) 0.0066(7)
C18 0.0483(8) 0.0487(8) 0.0379(7) 0.0037(6) 0.0038(6) -0.0034(6)

loop_
_atom_type_symbol
_atom_type_description
_atom_type_scat_dispersion_real
_atom_type_scat_dispersion_imag
_atom_type_scat_source
C C 0.0033 0.0016 'International Tables Vol C Tables 4.2.6.8 and 6.1.1.4'
H H 0.0000 0.0000 'International Tables Vol C Tables 4.2.6.8 and 6.1.1.4'
O O 0.0106 0.0060 'International Tables Vol C Tables 4.2.6.8 and 6.1.1.4'

loop_
_geom_angle_atom_site_label_1
_geom_angle_atom_site_label_2
_geom_angle_atom_site_label_3
_geom_angle
C1 O2 C5 123.74(10)
C18 O3 H3 109.5
O1 C1 O2 115.53(11)
O1 C1 C2 127.53(12)
O2 C1 C2 116.93(11)
C3 C2 C1 117.76(12)
C3 C2 C12 123.07(11)
C1 C2 C12 119.10(11)
C2 C3 C4 123.30(12)
C2 C3 H3A 118.4
C4 C3 H3A 118.4
C5 C4 C3 117.41(11)
C5 C4 C18 123.54(12)
C3 C4 C18 118.85(11)
C4 C5 O2 120.42(11)
C4 C5 C6 128.81(12)
O2 C5 C6 110.71(10)
C11 C6 C7 119.15(14)
C11 C6 C5 119.66(13)
C7 C6 C5 121.18(13)
C8 C7 C6 119.91(17)
C8 C7 H7 120.0
C6 C7 H7 120.0
C9 C8 C7 120.63(18)
C9 C8 H8 119.7
C7 C8 H8 119.7
C8 C9 C10 119.82(16)
C8 C9 H9 120.1
C10 C9 H9 120.1
C11 C10 C9 120.25(18)
C11 C10 H10 119.9
C9 C10 H10 119.9
C10 C11 C6 120.19(16)
C10 C11 H11 119.9
C6 C11 H11 119.9
C13 C12 C17 118.06(12)
C13 C12 C2 121.86(12)
C17 C12 C2 120.06(12)
C14 C13 C12 120.84(13)
C14 C13 H13 119.6
C12 C13 H13 119.6
C15 C14 C13 120.61(14)
C15 C14 H14 119.7
C13 C14 H14 119.7
C16 C15 C14 119.27(14)
C16 C15 H15 120.4
C14 C15 H15 120.4
C15 C16 C17 120.55(15)
C15 C16 H16 119.7
C17 C16 H16 119.7
C16 C17 C12 120.65(14)
C16 C17 H17 119.7
C12 C17 H17 119.7
O3 C18 C4 111.59(11)
O3 C18 H18A 109.3
C4 C18 H18A 109.3
O3 C18 H18B 109.3
C4 C18 H18B 109.3
H18A C18 H18B 108.0

loop_
_geom_bond_atom_site_label_1
_geom_bond_atom_site_label_2
_geom_bond_distance
O1 C1 1.2146(15)
O2 C1 1.3664(15)
O2 C5 1.3700(15)
O3 C18 1.4065(16)
O3 H3 0.8200
C1 C2 1.4479(17)
C2 C3 1.3572(17)
C2 C12 1.4840(17)
C3 C4 1.4238(18)
C3 H3A 0.9300
C4 C5 1.3500(18)
C4 C18 1.5125(18)
C5 C6 1.4719(18)
C6 C11 1.391(2)
C6 C7 1.391(2)
C7 C8 1.380(2)
C7 H7 0.9300
C8 C9 1.373(3)
C8 H8 0.9300
C9 C10 1.380(3)
C9 H9 0.9300
C10 C11 1.379(2)
C10 H10 0.9300
C11 H11 0.9300
C12 C13 1.3874(18)
C12 C17 1.3895(19)
C13 C14 1.376(2)
C13 H13 0.9300
C14 C15 1.376(2)
C14 H14 0.9300
C15 C16 1.372(2)
C15 H15 0.9300
C16 C17 1.382(2)
C16 H16 0.9300
C17 H17 0.9300
C18 H18A 0.9700
C18 H18B 0.9700

loop_
_geom_hbond_atom_site_label_D
_geom_hbond_atom_site_label_H
_geom_hbond_atom_site_label_A
_geom_hbond_distance_DH
_geom_hbond_distance_HA
_geom_hbond_distance_DA
_geom_hbond_angle_DHA
_geom_hbond_site_symmetry_A
O3 H3 O2 0.82 2.61 3.1354(13) 123.5 1_554
O3 H3 O1 0.82 1.98 2.7953(13) 174.4 1_554

loop_
_geom_torsion_atom_site_label_1
_geom_torsion_atom_site_label_2
_geom_torsion_atom_site_label_3
_geom_torsion_atom_site_label_4
_geom_torsion
C5 O2 C1 O1 -172.25(11)
C5 O2 C1 C2 7.89(17)
O1 C1 C2 C3 175.96(13)
O2 C1 C2 C3 -4.19(17)
O1 C1 C2 C12 -1.0(2)
O2 C1 C2 C12 178.85(11)
C1 C2 C3 C4 -1.41(19)
C12 C2 C3 C4 175.41(12)
C2 C3 C4 C5 3.75(19)
C2 C3 C4 C18 -171.28(12)
C3 C4 C5 O2 -0.30(18)
C18 C4 C5 O2 174.48(11)
C3 C4 C5 C6 -177.26(13)
C18 C4 C5 C6 -2.5(2)
C1 O2 C5 C4 -5.71(18)
C1 O2 C5 C6 171.76(11)
C4 C5 C6 C11 134.28(15)
O2 C5 C6 C11 -42.91(17)
C4 C5 C6 C7 -45.1(2)
O2 C5 C6 C7 137.67(13)
C11 C6 C7 C8 -1.9(2)
C5 C6 C7 C8 177.48(14)
C6 C7 C8 C9 0.0(2)
C7 C8 C9 C10 1.3(3)
C8 C9 C10 C11 -0.7(3)
C9 C10 C11 C6 -1.3(3)
C7 C6 C11 C10 2.6(2)
C5 C6 C11 C10 -176.85(14)
C3 C2 C12 C13 145.31(14)
C1 C2 C12 C13 -37.91(18)
C3 C2 C12 C17 -33.6(2)
C1 C2 C12 C17 143.18(13)
C17 C12 C13 C14 1.4(2)
C2 C12 C13 C14 -177.49(13)
C12 C13 C14 C15 -0.9(2)
C13 C14 C15 C16 0.0(3)
C14 C15 C16 C17 0.3(3)
C15 C16 C17 C12 0.3(3)
C13 C12 C17 C16 -1.2(2)
C2 C12 C17 C16 177.78(14)
C5 C4 C18 O3 -133.56(13)
C3 C4 C18 O3 41.15(17)
